data_1530432
loop_
_publ_author_name
'Moller, M.H.'
'Jeitschko, W.'

_publ_section_title
;
 Preparation, properties, and crystal structure of the solid electrolytes
 Cu2 P3 I2 and Ag2 P3 I2
;
_journal_name_full 'Journal of Solid State Chemistry'
_journal_page_first 178
_journal_page_last 189
_journal_volume 65
_journal_year 1986
_chemical_formula_sum 'Cu1.98 I2 P3'
_chemical_name_systematic 'Cu1.98 P3 I2'
_space_group_IT_number 14
_symmetry_space_group_name_Hall '-P 2ybc'
_symmetry_space_group_name_H-M 'P 1 21/c 1'
_cell_angle_alpha 90
_cell_angle_beta 116.38
_cell_angle_gamma 90
_cell_formula_units_Z 16
_cell_length_a 15.343
_cell_length_b 12.925
_cell_length_c 15.26
_cell_volume 2711.058
_citation_journal_id_ASTM JSSCBI
_cod_data_source_file Moller_JSSCBI_1986_1303.cif
_cod_data_source_block Cu1.98I2P3
_cod_original_cell_volume 2711.059
_cod_database_code 1530432

loop_
_symmetry_equiv_pos_as_xyz
x,y,z
-x,y+1/2,-z+1/2
-x,-y,-z
x,-y-1/2,z-1/2

loop_
_atom_site_label
_atom_site_type_symbol
_atom_site_fract_x
_atom_site_fract_y
_atom_site_fract_z
_atom_site_occupancy
_atom_site_U_iso_or_equiv
P11 P 0.5876 0.9463 0.9908 1 0.0
Cu9 Cu+1 0.8765 0.4508 0.1418 0.39 0.0
I3 I-1 0.1825 0.1442 0.0622 1 0.0
Cu3 Cu+1 0.769 0.2364 0.4527 0.85 0.0
P5 P 0.6251 0.1177 0.1846 1 0.0
P8 P 0.8175 0.9662 0.1844 1 0.0
Cu7 Cu+1 0.3538 0.4301 0.6192 0.61 0.0
I6 I-1 0.664 0.1233 0.8345 1 0.0
I7 I-1 0.9276 0.1674 0.0747 1 0.0
Cu13 Cu+1 0.2458 0.3395 0.0166 0.21 0.0
P1 P 0.9757 0.1075 0.4453 1 0.0
Cu4 Cu+1 0.8343 0.2579 0.1601 0.83 0.0
P9 P 0.1349 0.3772 0.1788 1 0.0
I4 I-1 0.4348 0.1591 0.5633 1 0.0
P4 P 0.9921 0.0522 0.5915 1 0.0
Cu10 Cu+1 0.583 0.2661 0.4306 0.38 0.0
Cu8 Cu+1 0.5221 0.8402 0.2471 0.54 0.0
P12 P 0.4433 0.6093 0.4761 1 0.0
Cu5 Cu+1 0.325 0.2073 0.3779 0.65 0.0
Cu12 Cu+1 0.3706 0.159 0.1107 0.23 0.0
P3 P 0.8157 0.1186 0.3733 1 0.0
P6 P 0.6792 0.8788 0.1356 1 0.0
Cu1 Cu+1 0.0997 0.0328 0.9038 0.97 0.0
P10 P 0.7701 0.544 0.8752 1 0.0
Cu6 Cu+1 0.7355 0.932 0.5027 0.64 0.0
Cu2 Cu+1 0.0587 0.2393 0.4181 0.88 0.0
Cu15 Cu+1 0.1106 0.2116 0.1662 0.15 0.0
Cu14 Cu+1 0.5016 0.444 0.2329 0.2 0.0
I8 I-1 0.928 0.122 0.8145 1 0.0
I2 I-1 0.4423 0.3511 0.7979 1 0.0
Cu11 Cu+1 0.5488 0.2386 0.226 0.37 0.0
P7 P 0.6268 0.9532 0.2326 1 0.0
P2 P 0.7802 0.1278 0.2172 1 0.0
I1 I-1 0.6917 0.124 0.5447 1 0.0
I5 I-1 0.1502 0.1433 0.3319 1 0.0
